data_7224478
loop_
_publ_author_name
'Klimczak, Urszula Katarzyna'
'Staszewska-Krajewska, Olga'
'Zambro\'n, Bartosz Krzysztof'

_publ_section_title
;
 Reverse regioselectivity in Pd(0)/InI-mediated allylation of aldehydes
 with \e-amido-allylindiums generated from \b-lactams. A new entry to
 non-racemic highly substituted \g-butyrolactones.
;
_journal_name_full 'RSC Adv.'
_journal_paper_doi 10.1039/C6RA00517A
_journal_year 2016
_chemical_formula_moiety 'C20.50 H29.50 O3 Si, C21 H32 O3 Si'
_chemical_formula_sum 'C41.5 H61.5 O6 Si2'
_chemical_formula_weight 712.58
_chemical_melting_point 347.3(4)
_chemical_name_systematic (3R*,4R*,5R*)-5-phenyl-3-(triisopropylsilyloxy)-4-vinyldihydrofuran-2(3H)-one
_space_group_crystal_system triclinic
_space_group_IT_number 2
_space_group_name_Hall '-P 1'
_space_group_name_H-M_alt 'P -1'
_symmetry_space_group_name_Hall '-P 1'
_symmetry_space_group_name_H-M 'P -1'
_atom_sites_solution_hydrogens geom
_atom_sites_solution_primary direct
_atom_sites_solution_secondary difmap
_audit_creation_method SHELXL-2014
_audit_update_record
;
2015-10-06 deposited with the CCDC.
2016-03-01 downloaded from the CCDC.
;
_cell_angle_alpha 84.881(3)
_cell_angle_beta 77.283(3)
_cell_angle_gamma 88.864(3)
_cell_formula_units_Z 2
_cell_length_a 11.9536(5)
_cell_length_b 13.6314(6)
_cell_length_c 13.8816(6)
_cell_measurement_temperature 296(2)
_cell_measurement_theta_max 66.60
_cell_measurement_theta_min 3.25
_cell_volume 2197.64(17)
_computing_cell_refinement 'Bruker SAINT'
_computing_data_collection 'Bruker APEX2'
_computing_data_reduction 'Bruker SAINT'
_computing_molecular_graphics 'Bruker SHELXTL'
_computing_publication_material 'Bruker SHELXTL'
_computing_structure_refinement 'SHELXL-2014 (Sheldrick, 2014)'
_computing_structure_solution 'SHELXL-2014 (Sheldrick, 2014)'
_diffrn_ambient_temperature 296(2)
_diffrn_measured_fraction_theta_full 0.937
_diffrn_measured_fraction_theta_max 0.962
_diffrn_measurement_device_type 'Bruker APEX-II CCD'
_diffrn_measurement_method '\f and \w scans'
_diffrn_radiation_monochromator graphite
_diffrn_radiation_type CuK\a
_diffrn_radiation_wavelength 1.54178
_diffrn_reflns_av_R_equivalents 0.0574
_diffrn_reflns_av_unetI/netI 0.0372
_diffrn_reflns_laue_measured_fraction_full 0.937
_diffrn_reflns_laue_measured_fraction_max 0.962
_diffrn_reflns_limit_h_max 14
_diffrn_reflns_limit_h_min -14
_diffrn_reflns_limit_k_max 15
_diffrn_reflns_limit_k_min -16
_diffrn_reflns_limit_l_max 16
_diffrn_reflns_limit_l_min -16
_diffrn_reflns_number 46104
_diffrn_reflns_point_group_measured_fraction_full 0.937
_diffrn_reflns_point_group_measured_fraction_max 0.962
_diffrn_reflns_theta_full 67.679
_diffrn_reflns_theta_max 66.596
_diffrn_reflns_theta_min 3.255
_diffrn_source 'fine-focus sealed tube'
_exptl_absorpt_coefficient_mu 1.050
_exptl_absorpt_correction_T_max 0.8590
_exptl_absorpt_correction_T_min 0.7680
_exptl_absorpt_correction_type numerical
_exptl_absorpt_process_details sadabs
_exptl_crystal_colour colourless
_exptl_crystal_density_diffrn 1.077
_exptl_crystal_density_method 'not measured'
_exptl_crystal_description plate
_exptl_crystal_F_000 773
_exptl_crystal_recrystallization_method 'Re-crystallisation from solvent: hexane'
_exptl_crystal_size_max 0.265
_exptl_crystal_size_mid 0.159
_exptl_crystal_size_min 0.149
_refine_diff_density_max 0.491
_refine_diff_density_min -0.233
_refine_diff_density_rms 0.047
_refine_ls_extinction_method none
_refine_ls_goodness_of_fit_ref 1.109
_refine_ls_hydrogen_treatment constr
_refine_ls_matrix_type full
_refine_ls_number_parameters 458
_refine_ls_number_reflns 7468
_refine_ls_number_restraints 3
_refine_ls_restrained_S_all 1.114
_refine_ls_R_factor_all 0.0960
_refine_ls_R_factor_gt 0.0660
_refine_ls_shift/su_max 0.000
_refine_ls_shift/su_mean 0.000
_refine_ls_structure_factor_coef Fsqd
_refine_ls_weighting_details 'w=1/[\s^2^(Fo^2^)+(0.1396P)^2^+0.1952P] where P=(Fo^2^+2Fc^2^)/3'
_refine_ls_weighting_scheme calc
_refine_ls_wR_factor_gt 0.2084
_refine_ls_wR_factor_ref 0.2315
_reflns_Friedel_coverage 0.000
_reflns_number_gt 5047
_reflns_number_total 7468
_reflns_threshold_expression 'I > 2\s(I)'
_cod_data_source_file c6ra00517a2.cif
_cod_data_source_block U34_A_0m
_cod_depositor_comments
;
The following automatic conversions were performed:

'_chemical_melting_point' value '346.9-347.7' was changed to
'347.3(4)' - the average value was taken and precision was estimated.

Automatic conversion script
Id: cif_fix_values 4268 2015-11-12 08:31:59Z antanas 
;
_cod_original_formula_sum 'C41.50 H61.50 O6 Si2'
_cod_database_code 7224478
_shelx_space_group_comment
;
The symmetry employed for this shelxl refinement is uniquely defined
by the following loop, which should always be used as a source of
symmetry information in preference to the above space-group names.
They are only intended as comments.
;
_shelx_estimated_absorpt_t_min 0.768
_shelx_estimated_absorpt_t_max 0.859
_shelxl_version_number 2014-3

loop_
_space_group_symop_operation_xyz
'x, y, z'
'-x, -y, -z'

loop_
_atom_site_label
_atom_site_type_symbol
_atom_site_fract_x
_atom_site_fract_y
_atom_site_fract_z
_atom_site_U_iso_or_equiv
_atom_site_adp_type
_atom_site_occupancy
_atom_site_site_symmetry_order
_atom_site_calc_flag
_atom_site_refinement_flags_posn
_atom_site_refinement_flags_adp
_atom_site_refinement_flags_occupancy
_atom_site_disorder_assembly
_atom_site_disorder_group
Si1 Si 0.29965(6) 0.95218(5) 0.18758(5) 0.0591(3) Uani 1 1 d . . . . .
Si2 Si 0.25948(10) 0.28343(8) 0.55176(7) 0.0969(4) Uani 1 1 d . . . . .
O1 O 0.10638(15) 0.95063(13) -0.09795(13) 0.0653(5) Uani 1 1 d . . . . .
O2 O 0.17138(17) 1.08031(16) -0.04149(16) 0.0793(6) Uani 1 1 d . . . . .
O3 O 0.28000(14) 0.93978(13) 0.07521(12) 0.0620(5) Uani 1 1 d . . . . .
O4 O 0.11788(18) 0.31747(18) 0.91330(17) 0.0902(7) Uani 1 1 d . . . . .
O5 O 0.0165(2) 0.2805(3) 0.8060(2) 0.1342(11) Uani 1 1 d . . . . .
O6 O 0.2211(2) 0.33135(18) 0.65747(16) 0.0930(7) Uani 1 1 d . . . . .
C1 C 0.1009(2) 0.84415(19) -0.07381(18) 0.0567(6) Uani 1 1 d . . . . .
H1 H 0.0260 0.8280 -0.0303 0.068 Uiso 1 1 calc R U . . .
C2 C 0.1937(2) 0.82314(19) -0.01318(17) 0.0535(6) Uani 1 1 d . . . . .
H2 H 0.1736 0.7646 0.0335 0.064 Uiso 1 1 calc R U . . .
C3 C 0.1827(2) 0.91556(19) 0.04219(18) 0.0560(6) Uani 1 1 d . . . . .
H3 H 0.1173 0.9081 0.0990 0.067 Uiso 1 1 calc R U . . .
C4 C 0.1549(2) 0.9934(2) -0.0335(2) 0.0606(7) Uani 1 1 d . . . . .
C5 C 0.1106(2) 0.7929(2) -0.16554(19) 0.0584(6) Uani 1 1 d . . . . .
C6 C 0.0496(3) 0.7088(2) -0.1632(2) 0.0777(8) Uani 1 1 d . . . . .
H6 H 0.0011 0.6846 -0.1043 0.093 Uiso 1 1 calc R U . . .
C7 C 0.0590(4) 0.6591(3) -0.2473(3) 0.1012(11) Uani 1 1 d . . . . .
H7 H 0.0189 0.6007 -0.2442 0.121 Uiso 1 1 calc R U . . .
C8 C 0.1266(4) 0.6957(4) -0.3339(3) 0.1070(13) Uani 1 1 d . . . . .
H8 H 0.1316 0.6634 -0.3910 0.128 Uiso 1 1 calc R U . . .
C9 C 0.1861(4) 0.7783(4) -0.3373(3) 0.1008(12) Uani 1 1 d . . . . .
H9 H 0.2328 0.8024 -0.3972 0.121 Uiso 1 1 calc R U . . .
C10 C 0.1803(3) 0.8282(3) -0.2557(2) 0.0807(9) Uani 1 1 d . . . . .
H10 H 0.2227 0.8855 -0.2601 0.097 Uiso 1 1 calc R U . . .
C11 C 0.3115(2) 0.8127(2) -0.07580(19) 0.0608(7) Uani 1 1 d . . . . .
H11 H 0.3464 0.8693 -0.1111 0.073 Uiso 1 1 calc R U . . .
C12 C 0.3692(3) 0.7309(3) -0.0848(3) 0.0919(10) Uani 1 1 d . . . . .
H12A H 0.3373 0.6727 -0.0507 0.110 Uiso 1 1 calc R U . . .
H12B H 0.4423 0.7307 -0.1255 0.110 Uiso 1 1 calc R U . . .
C13 C 0.2285(3) 0.8476(2) 0.2742(2) 0.0815(9) Uani 1 1 d . . . . .
H13 H 0.1471 0.8517 0.2721 0.098 Uiso 1 1 calc R U . . .
C14 C 0.2673(4) 0.7462(3) 0.2440(3) 0.1183(14) Uani 1 1 d . . . . .
H14A H 0.3451 0.7357 0.2502 0.177 Uiso 1 1 calc R U . . .
H14B H 0.2624 0.7414 0.1765 0.177 Uiso 1 1 calc R U . . .
H14C H 0.2188 0.6972 0.2863 0.177 Uiso 1 1 calc R U . . .
C15 C 0.2329(4) 0.8563(3) 0.3827(3) 0.1156(13) Uani 1 1 d . . . . .
H15A H 0.1934 0.8015 0.4234 0.173 Uiso 1 1 calc R U . . .
H15B H 0.1967 0.9166 0.4039 0.173 Uiso 1 1 calc R U . . .
H15C H 0.3114 0.8563 0.3887 0.173 Uiso 1 1 calc R U . . .
C16 C 0.4594(3) 0.9572(3) 0.1652(2) 0.0791(9) Uani 1 1 d . . . . .
H16 H 0.4816 1.0134 0.1159 0.095 Uiso 1 1 calc R U . . .
C17 C 0.5201(3) 0.8697(4) 0.1172(4) 0.1261(15) Uani 1 1 d . . . . .
H17A H 0.5995 0.8855 0.0909 0.189 Uiso 1 1 calc R U . . .
H17B H 0.4853 0.8539 0.0645 0.189 Uiso 1 1 calc R U . . .
H17C H 0.5141 0.8142 0.1657 0.189 Uiso 1 1 calc R U . . .
C18 C 0.5046(3) 0.9820(4) 0.2549(3) 0.1205(15) Uani 1 1 d . . . . .
H18A H 0.4790 0.9330 0.3090 0.181 Uiso 1 1 calc R U . . .
H18B H 0.4763 1.0454 0.2740 0.181 Uiso 1 1 calc R U . . .
H18C H 0.5869 0.9832 0.2381 0.181 Uiso 1 1 calc R U . . .
C19 C 0.2381(3) 1.0708(2) 0.2330(2) 0.0827(9) Uani 1 1 d . . . . .
H19 H 0.2613 1.0779 0.2955 0.099 Uiso 1 1 calc R U . . .
C20 C 0.2859(4) 1.1598(3) 0.1619(3) 0.1220(15) Uani 1 1 d . . . . .
H20A H 0.2673 1.1542 0.0987 0.183 Uiso 1 1 calc R U . . .
H20B H 0.3677 1.1620 0.1537 0.183 Uiso 1 1 calc R U . . .
H20C H 0.2528 1.2190 0.1885 0.183 Uiso 1 1 calc R U . . .
C21 C 0.1074(4) 1.0713(3) 0.2558(3) 0.1210(15) Uani 1 1 d . . . . .
H21A H 0.0797 1.1314 0.2839 0.182 Uiso 1 1 calc R U . . .
H21B H 0.0789 1.0162 0.3021 0.182 Uiso 1 1 calc R U . . .
H21C H 0.0813 1.0667 0.1957 0.182 Uiso 1 1 calc R U . . .
C22 C 0.2379(3) 0.3277(2) 0.9140(2) 0.0739(8) Uani 1 1 d . . . . .
H22 H 0.2672 0.2626 0.9322 0.089 Uiso 1 1 calc R U . . .
C23 C 0.2946(2) 0.3577(2) 0.8053(2) 0.0740(8) Uani 1 1 d . . . . .
H23 H 0.3751 0.3370 0.7911 0.089 Uiso 1 1 calc R U . . .
C24 C 0.2249(3) 0.2959(3) 0.7544(2) 0.0772(8) Uani 1 1 d . . . . .
H24 H 0.2551 0.2285 0.7542 0.093 Uiso 1 1 calc R U . . .
C25 C 0.1068(3) 0.2958(3) 0.8229(3) 0.0938(10) Uani 1 1 d . . . . .
C26 C 0.2533(3) 0.3952(2) 0.9892(2) 0.0804(9) Uani 1 1 d . . . . .
C27 C 0.3530(4) 0.3895(3) 1.0221(3) 0.1087(13) Uani 1 1 d . . . . .
H27 H 0.4074 0.3428 0.9981 0.130 Uiso 1 1 calc R U . . .
C28 C 0.3759(6) 0.4497(4) 1.0892(4) 0.1411(19) Uani 1 1 d . . . . .
H28 H 0.4460 0.4458 1.1080 0.169 Uiso 1 1 calc R U . . .
C29 C 0.2957(7) 0.5147(4) 1.1275(4) 0.1431(19) Uani 1 1 d . . . . .
H29 H 0.3085 0.5527 1.1764 0.172 Uiso 1 1 calc R U . . .
C30 C 0.1950(5) 0.5254(3) 1.0951(4) 0.1268(17) Uani 1 1 d . . . . .
H30 H 0.1412 0.5722 1.1199 0.152 Uiso 1 1 calc R U . . .
C31 C 0.1743(4) 0.4649(3) 1.0243(3) 0.1039(12) Uani 1 1 d . . . . .
H31 H 0.1071 0.4722 1.0011 0.125 Uiso 1 1 calc R U . . .
C32 C 0.2855(3) 0.4656(3) 0.7772(3) 0.0944(10) Uani 1 1 d . . . . .
H32 H 0.2122 0.4916 0.7820 0.113 Uiso 1 1 calc R U . . .
C33 C 0.3699(5) 0.5251(4) 0.7471(3) 0.1264(15) Uani 1 1 d . . . . .
H33A H 0.4447 0.5022 0.7413 0.152 Uiso 1 1 calc R U . . .
H33B H 0.3565 0.5914 0.7311 0.152 Uiso 1 1 calc R U . . .
C34 C 0.4165(5) 0.2492(4) 0.5362(4) 0.1461(19) Uani 1 1 d . . . . .
H34 H 0.4296 0.1883 0.5753 0.175 Uiso 1 1 calc R U . A 1
C35' C 0.4394(16) 0.2362(14) 0.4057(13) 0.240(8) Uiso 0.529(7) 1 d . . P B 1
H35A H 0.3972 0.2862 0.3756 0.360 Uiso 0.529(7) 1 calc R U P B 1
H35B H 0.4135 0.1724 0.3957 0.360 Uiso 0.529(7) 1 calc R U P B 1
H35C H 0.5196 0.2430 0.3760 0.360 Uiso 0.529(7) 1 calc R U P B 1
C35" C 0.4722(9) 0.1750(8) 0.4627(7) 0.120(3) Uiso 0.471(7) 1 d . . P B 2
H35D H 0.5360 0.1438 0.4846 0.180 Uiso 0.471(7) 1 calc R U P B 2
H35E H 0.4985 0.2090 0.3982 0.180 Uiso 0.471(7) 1 calc R U P B 2
H35F H 0.4169 0.1261 0.4593 0.180 Uiso 0.471(7) 1 calc R U P B 2
C36 C 0.4959(4) 0.3286(5) 0.5394(4) 0.158(2) Uani 1 1 d . . . . .
H36A H 0.5729 0.3037 0.5271 0.237 Uiso 1 1 calc R U . . .
H36B H 0.4773 0.3535 0.6035 0.237 Uiso 1 1 calc R U . . .
H36C H 0.4895 0.3807 0.4896 0.237 Uiso 1 1 calc R U . . .
C37 C 0.2251(9) 0.3835(5) 0.4627(4) 0.199(4) Uani 1 1 d . . . . .
C38' C 0.2680(8) 0.4807(8) 0.4659(7) 0.137(4) Uiso 0.529(7) 1 d . . P B 1
H38A H 0.2323 0.5057 0.5278 0.205 Uiso 0.529(7) 1 calc R U P B 1
H38B H 0.2507 0.5233 0.4122 0.205 Uiso 0.529(7) 1 calc R U P B 1
H38C H 0.3495 0.4779 0.4598 0.205 Uiso 0.529(7) 1 calc R U P B 1
C38" C 0.110(2) 0.4285(18) 0.4933(16) 0.272(11) Uiso 0.471(7) 1 d . . P B 2
H38D H 0.1158 0.4863 0.5265 0.409 Uiso 0.471(7) 1 calc R U P B 2
H38E H 0.0593 0.3819 0.5374 0.409 Uiso 0.471(7) 1 calc R U P B 2
H38F H 0.0789 0.4462 0.4357 0.409 Uiso 0.471(7) 1 calc R U P B 2
C39" C 0.2669(11) 0.3547(10) 0.3560(9) 0.169(5) Uiso 0.471(7) 1 d . . P B 2
H39D H 0.3433 0.3287 0.3479 0.254 Uiso 0.471(7) 1 calc R U P B 2
H39E H 0.2667 0.4118 0.3103 0.254 Uiso 0.471(7) 1 calc R U P B 2
H39F H 0.2167 0.3057 0.3433 0.254 Uiso 0.471(7) 1 calc R U P B 2
C40' C 0.1920(7) 0.1651(5) 0.5329(6) 0.090(2) Uiso 0.529(7) 1 d . . P B 1
H40' H 0.2389 0.1403 0.4729 0.109 Uiso 0.529(7) 1 calc R U P B 1
C40" C 0.1382(12) 0.1827(9) 0.5824(9) 0.134(4) Uiso 0.471(7) 1 d . . P B 2
H40" H 0.0844 0.2035 0.6410 0.161 Uiso 0.471(7) 1 calc DR U P B 2
C41 C 0.0770(7) 0.1738(7) 0.5191(7) 0.252(5) Uani 1 1 d . . . . .
H41A H 0.0284 0.1288 0.5666 0.379 Uiso 1 1 calc DR U . B 1
H41B H 0.0752 0.1583 0.4533 0.379 Uiso 1 1 calc R U . B 1
H41C H 0.0503 0.2399 0.5280 0.379 Uiso 1 1 calc DR U . B 1
C42 C 0.1959(7) 0.0857(4) 0.6212(5) 0.195(3) Uani 1 1 d . . . . .
H42A H 0.1773 0.1160 0.6826 0.293 Uiso 1 1 calc DR U . B 1
H42B H 0.2715 0.0578 0.6127 0.293 Uiso 1 1 calc R U . B 1
H42C H 0.1414 0.0346 0.6223 0.293 Uiso 1 1 calc R U . B 1

loop_
_atom_site_aniso_label
_atom_site_aniso_U_11
_atom_site_aniso_U_22
_atom_site_aniso_U_33
_atom_site_aniso_U_23
_atom_site_aniso_U_13
_atom_site_aniso_U_12
Si1 0.0624(4) 0.0608(5) 0.0567(4) -0.0071(3) -0.0185(3) 0.0046(3)
Si2 0.1187(8) 0.0981(8) 0.0775(6) 0.0045(5) -0.0318(5) -0.0246(6)
O1 0.0697(11) 0.0600(12) 0.0722(12) -0.0022(9) -0.0303(9) 0.0060(9)
O2 0.0852(14) 0.0571(13) 0.1005(15) -0.0080(11) -0.0311(11) 0.0047(10)
O3 0.0559(10) 0.0733(12) 0.0594(10) -0.0112(9) -0.0160(8) -0.0020(8)
O4 0.0727(13) 0.1028(17) 0.0829(15) -0.0051(12) 0.0084(11) -0.0054(11)
O5 0.0699(16) 0.197(3) 0.134(2) -0.026(2) -0.0145(15) -0.0111(17)
O6 0.0916(15) 0.1069(18) 0.0763(14) 0.0057(12) -0.0161(11) 0.0123(12)
C1 0.0516(13) 0.0608(17) 0.0570(14) -0.0019(12) -0.0112(11) -0.0036(11)
C2 0.0544(13) 0.0552(15) 0.0509(13) 0.0037(11) -0.0145(10) -0.0015(11)
C3 0.0504(13) 0.0637(16) 0.0530(14) -0.0047(12) -0.0094(10) -0.0007(11)
C4 0.0548(14) 0.0625(19) 0.0661(16) -0.0103(13) -0.0148(12) 0.0041(12)
C5 0.0550(14) 0.0659(17) 0.0568(15) -0.0030(12) -0.0189(11) 0.0032(12)
C6 0.0834(19) 0.080(2) 0.0733(19) -0.0135(16) -0.0219(15) -0.0052(16)
C7 0.115(3) 0.088(3) 0.114(3) -0.031(2) -0.046(2) 0.003(2)
C8 0.132(3) 0.126(4) 0.076(3) -0.041(2) -0.040(2) 0.030(3)
C9 0.107(3) 0.136(4) 0.060(2) -0.013(2) -0.0178(18) 0.006(2)
C10 0.083(2) 0.102(2) 0.0575(17) -0.0014(16) -0.0178(15) -0.0099(17)
C11 0.0562(14) 0.0621(17) 0.0656(16) -0.0062(13) -0.0166(12) 0.0013(12)
C12 0.075(2) 0.086(2) 0.113(3) -0.015(2) -0.0165(18) 0.0163(17)
C13 0.088(2) 0.089(2) 0.0688(18) 0.0031(16) -0.0238(16) -0.0054(17)
C14 0.176(4) 0.070(2) 0.110(3) 0.010(2) -0.040(3) -0.009(2)
C15 0.144(4) 0.136(4) 0.066(2) 0.012(2) -0.027(2) -0.006(3)
C16 0.0733(18) 0.089(2) 0.080(2) -0.0022(17) -0.0317(16) -0.0021(16)
C17 0.073(2) 0.140(4) 0.167(4) -0.031(3) -0.024(2) 0.032(2)
C18 0.094(3) 0.172(4) 0.109(3) 0.001(3) -0.052(2) -0.026(3)
C19 0.098(2) 0.085(2) 0.0722(19) -0.0233(17) -0.0289(16) 0.0201(17)
C20 0.180(4) 0.065(2) 0.126(3) -0.016(2) -0.044(3) 0.010(2)
C21 0.113(3) 0.131(3) 0.131(3) -0.040(3) -0.045(3) 0.057(3)
C22 0.0752(18) 0.0650(19) 0.0738(18) 0.0029(15) -0.0042(14) 0.0092(14)
C23 0.0625(16) 0.078(2) 0.0724(18) 0.0044(15) -0.0001(13) 0.0094(14)
C24 0.0680(17) 0.087(2) 0.0692(18) 0.0068(16) -0.0042(14) 0.0041(15)
C25 0.074(2) 0.107(3) 0.093(3) -0.001(2) -0.0050(18) -0.0003(19)
C26 0.097(2) 0.0580(18) 0.0750(19) 0.0061(15) 0.0012(17) 0.0030(16)
C27 0.148(4) 0.089(3) 0.098(3) -0.017(2) -0.047(3) 0.026(2)
C28 0.214(6) 0.095(3) 0.137(4) -0.024(3) -0.083(4) 0.026(3)
C29 0.220(7) 0.089(3) 0.122(4) -0.025(3) -0.039(4) 0.017(4)
C30 0.152(4) 0.059(2) 0.141(4) -0.010(3) 0.029(3) 0.003(2)
C31 0.109(3) 0.061(2) 0.123(3) -0.008(2) 0.014(2) 0.0000(18)
C32 0.106(3) 0.080(2) 0.088(2) 0.0172(18) -0.0097(19) 0.001(2)
C33 0.164(4) 0.104(3) 0.105(3) 0.015(2) -0.023(3) -0.040(3)
C34 0.130(4) 0.147(4) 0.145(4) -0.050(4) 0.019(3) -0.003(3)
C36 0.110(3) 0.220(7) 0.138(4) -0.033(4) -0.004(3) -0.035(4)
C37 0.354(12) 0.160(6) 0.103(4) 0.012(4) -0.098(6) -0.037(7)
C41 0.215(8) 0.273(10) 0.303(10) 0.073(8) -0.159(8) -0.126(7)
C42 0.275(8) 0.110(4) 0.225(7) 0.038(4) -0.123(6) -0.074(5)

loop_
_atom_type_symbol
_atom_type_description
_atom_type_scat_dispersion_real
_atom_type_scat_dispersion_imag
_atom_type_scat_source
C C 0.0181 0.0091 'International Tables Vol C Tables 4.2.6.8 and 6.1.1.4'
H H 0.0000 0.0000 'International Tables Vol C Tables 4.2.6.8 and 6.1.1.4'
O O 0.0492 0.0322 'International Tables Vol C Tables 4.2.6.8 and 6.1.1.4'
Si Si 0.2541 0.3302 'International Tables Vol C Tables 4.2.6.8 and 6.1.1.4'

loop_
_geom_angle_atom_site_label_1
_geom_angle_atom_site_label_2
_geom_angle_atom_site_label_3
_geom_angle
O3 Si1 C19 110.98(12)
O3 Si1 C16 101.73(11)
C19 Si1 C16 109.35(15)
O3 Si1 C13 109.19(12)
C19 Si1 C13 109.20(16)
C16 Si1 C13 116.19(15)
O6 Si2 C37 102.5(2)
O6 Si2 C40' 119.8(3)
C37 Si2 C40' 109.4(3)
O6 Si2 C34 106.97(19)
C37 Si2 C34 116.1(4)
C40' Si2 C34 102.7(3)
O6 Si2 C40" 95.0(4)
C37 Si2 C40" 110.4(4)
C34 Si2 C40" 121.6(4)
C4 O1 C1 109.98(19)
C3 O3 Si1 131.43(15)
C25 O4 C22 109.9(2)
C24 O6 Si2 132.4(2)
O1 C1 C5 110.2(2)
O1 C1 C2 104.01(19)
C5 C1 C2 117.7(2)
O1 C1 H1 108.2
C5 C1 H1 108.2
C2 C1 H1 108.2
C11 C2 C3 111.7(2)
C11 C2 C1 113.6(2)
C3 C2 C1 99.97(19)
C11 C2 H2 110.4
C3 C2 H2 110.4
C1 C2 H2 110.4
O3 C3 C4 111.9(2)
O3 C3 C2 115.08(19)
C4 C3 C2 102.3(2)
O3 C3 H3 109.1
C4 C3 H3 109.1
C2 C3 H3 109.1
O2 C4 O1 121.3(2)
O2 C4 C3 129.4(2)
O1 C4 C3 109.4(2)
C6 C5 C10 117.8(3)
C6 C5 C1 120.0(2)
C10 C5 C1 122.1(3)
C5 C6 C7 120.9(3)
C5 C6 H6 119.5
C7 C6 H6 119.5
C8 C7 C6 119.8(4)
C8 C7 H7 120.1
C6 C7 H7 120.1
C9 C8 C7 119.8(3)
C9 C8 H8 120.1
C7 C8 H8 120.1
C8 C9 C10 121.9(4)
C8 C9 H9 119.1
C10 C9 H9 119.1
C9 C10 C5 119.7(3)
C9 C10 H10 120.1
C5 C10 H10 120.1
C12 C11 C2 125.3(3)
C12 C11 H11 117.4
C2 C11 H11 117.4
C11 C12 H12A 120.0
C11 C12 H12B 120.0
H12A C12 H12B 120.0
C14 C13 C15 110.5(3)
C14 C13 Si1 114.8(3)
C15 C13 Si1 113.5(3)
C14 C13 H13 105.7
C15 C13 H13 105.7
Si1 C13 H13 105.7
C13 C14 H14A 109.5
C13 C14 H14B 109.5
H14A C14 H14B 109.5
C13 C14 H14C 109.5
H14A C14 H14C 109.5
H14B C14 H14C 109.5
C13 C15 H15A 109.5
C13 C15 H15B 109.5
H15A C15 H15B 109.5
C13 C15 H15C 109.5
H15A C15 H15C 109.5
H15B C15 H15C 109.5
C17 C16 C18 112.4(3)
C17 C16 Si1 114.4(2)
C18 C16 Si1 114.1(2)
C17 C16 H16 104.9
C18 C16 H16 104.9
Si1 C16 H16 104.9
C16 C17 H17A 109.5
C16 C17 H17B 109.5
H17A C17 H17B 109.5
C16 C17 H17C 109.5
H17A C17 H17C 109.5
H17B C17 H17C 109.5
C16 C18 H18A 109.5
C16 C18 H18B 109.5
H18A C18 H18B 109.5
C16 C18 H18C 109.5
H18A C18 H18C 109.5
H18B C18 H18C 109.5
C21 C19 C20 110.6(3)
C21 C19 Si1 112.5(3)
C20 C19 Si1 112.3(2)
C21 C19 H19 107.0
C20 C19 H19 107.0
Si1 C19 H19 107.0
C19 C20 H20A 109.5
C19 C20 H20B 109.5
H20A C20 H20B 109.5
C19 C20 H20C 109.5
H20A C20 H20C 109.5
H20B C20 H20C 109.5
C19 C21 H21A 109.5
C19 C21 H21B 109.5
H21A C21 H21B 109.5
C19 C21 H21C 109.5
H21A C21 H21C 109.5
H21B C21 H21C 109.5
O4 C22 C26 111.0(2)
O4 C22 C23 104.0(2)
C26 C22 C23 117.2(3)
O4 C22 H22 108.1
C26 C22 H22 108.1
C23 C22 H22 108.1
C32 C23 C24 112.6(3)
C32 C23 C22 113.2(3)
C24 C23 C22 99.8(2)
C32 C23 H23 110.3
C24 C23 H23 110.3
C22 C23 H23 110.3
O6 C24 C23 115.1(3)
O6 C24 C25 111.6(3)
C23 C24 C25 102.6(3)
O6 C24 H24 109.1
C23 C24 H24 109.1
C25 C24 H24 109.1
O5 C25 O4 121.9(3)
O5 C25 C24 129.3(4)
O4 C25 C24 108.8(3)
C27 C26 C31 118.2(4)
C27 C26 C22 118.4(3)
C31 C26 C22 123.4(4)
C26 C27 C28 122.5(4)
C26 C27 H27 118.7
C28 C27 H27 118.7
C29 C28 C27 119.1(5)
C29 C28 H28 120.4
C27 C28 H28 120.4
C28 C29 C30 120.7(5)
C28 C29 H29 119.6
C30 C29 H29 119.6
C29 C30 C31 119.3(4)
C29 C30 H30 120.4
C31 C30 H30 120.4
C26 C31 C30 120.0(5)
C26 C31 H31 120.0
C30 C31 H31 120.0
C33 C32 C23 125.6(4)
C33 C32 H32 117.2
C23 C32 H32 117.2
C32 C33 H33A 120.0
C32 C33 H33B 120.0
H33A C33 H33B 120.0
C36 C34 C35" 111.4(5)
C36 C34 C35' 102.3(7)
C36 C34 Si2 116.7(4)
C35" C34 Si2 121.2(5)
C35' C34 Si2 95.0(7)
C36 C34 H34 113.6
C35' C34 H34 113.6
Si2 C34 H34 113.6
C34 C35' H35A 109.5
C34 C35' H35B 109.5
H35A C35' H35B 109.5
C34 C35' H35C 109.5
H35A C35' H35C 109.5
H35B C35' H35C 109.5
C34 C35" H35D 109.5
C34 C35" H35E 109.5
H35D C35" H35E 109.5
C34 C35" H35F 109.5
H35D C35" H35F 109.5
H35E C35" H35F 109.5
C34 C36 H36A 109.5
C34 C36 H36B 109.5
H36A C36 H36B 109.5
C34 C36 H36C 109.5
H36A C36 H36C 109.5
H36B C36 H36C 109.5
C38" C37 C39" 119.9(11)
C38' C37 Si2 118.1(6)
C38" C37 Si2 114.7(11)
C39" C37 Si2 109.8(7)
C37 C38' H38A 109.5
C37 C38' H38B 109.5
H38A C38' H38B 109.5
C37 C38' H38C 109.5
H38A C38' H38C 109.5
H38B C38' H38C 109.5
C37 C38" H38D 109.5
C37 C38" H38E 109.5
H38D C38" H38E 109.5
C37 C38" H38F 109.5
H38D C38" H38F 109.5
H38E C38" H38F 109.5
C37 C39" H39D 109.5
C37 C39" H39E 109.5
H39D C39" H39E 109.5
C37 C39" H39F 109.5
H39D C39" H39F 109.5
H39E C39" H39F 109.5
C41 C40' C42 109.2(6)
C41 C40' Si2 115.3(6)
C42 C40' Si2 110.5(4)
C41 C40' H40' 107.2
C42 C40' H40' 107.2
Si2 C40' H40' 107.2
C41 C40" C42 117.1(9)
C41 C40" Si2 118.3(8)
C42 C40" Si2 105.6(7)
C41 C40" H40" 104.8
C42 C40" H40" 104.8
Si2 C40" H40" 104.8
C40' C41 H41A 109.5
C40' C41 H41B 109.5
H41A C41 H41B 109.5
C40' C41 H41C 109.5
H41A C41 H41C 109.5
H41B C41 H41C 109.5
C40' C42 H42A 109.5
C40' C42 H42B 109.5
H42A C42 H42B 109.5
C40' C42 H42C 109.5
H42A C42 H42C 109.5
H42B C42 H42C 109.5

loop_
_geom_bond_atom_site_label_1
_geom_bond_atom_site_label_2
_geom_bond_distance
Si1 O3 1.6513(18)
Si1 C19 1.867(3)
Si1 C16 1.868(3)
Si1 C13 1.869(3)
Si2 O6 1.629(3)
Si2 C37 1.860(6)
Si2 C40' 1.881(7)
Si2 C34 1.895(6)
Si2 C40" 1.968(12)
O1 C4 1.346(3)
O1 C1 1.460(3)
O2 C4 1.196(3)
O3 C3 1.396(3)
O4 C25 1.349(4)
O4 C22 1.446(4)
O5 C25 1.180(4)
O6 C24 1.399(3)
C1 C5 1.488(4)
C1 C2 1.542(3)
C1 H1 0.9800
C2 C11 1.495(3)
C2 C3 1.522(3)
C2 H2 0.9800
C3 C4 1.511(4)
C3 H3 0.9800
C5 C6 1.365(4)
C5 C10 1.393(4)
C6 C7 1.383(5)
C6 H6 0.9300
C7 C8 1.353(6)
C7 H7 0.9300
C8 C9 1.336(6)
C8 H8 0.9300
C9 C10 1.361(5)
C9 H9 0.9300
C10 H10 0.9300
C11 C12 1.300(4)
C11 H11 0.9300
C12 H12A 0.9300
C12 H12B 0.9300
C13 C14 1.514(5)
C13 C15 1.534(5)
C13 H13 0.9800
C14 H14A 0.9600
C14 H14B 0.9600
C14 H14C 0.9600
C15 H15A 0.9600
C15 H15B 0.9600
C15 H15C 0.9600
C16 C17 1.512(5)
C16 C18 1.528(5)
C16 H16 0.9800
C17 H17A 0.9600
C17 H17B 0.9600
C17 H17C 0.9600
C18 H18A 0.9600
C18 H18B 0.9600
C18 H18C 0.9600
C19 C21 1.524(5)
C19 C20 1.529(5)
C19 H19 0.9800
C20 H20A 0.9600
C20 H20B 0.9600
C20 H20C 0.9600
C21 H21A 0.9600
C21 H21B 0.9600
C21 H21C 0.9600
C22 C26 1.495(5)
C22 C23 1.533(4)
C22 H22 0.9800
C23 C32 1.495(5)
C23 C24 1.517(5)
C23 H23 0.9800
C24 C25 1.519(4)
C24 H24 0.9800
C26 C27 1.365(5)
C26 C31 1.370(5)
C27 C28 1.368(6)
C27 H27 0.9300
C28 C29 1.347(8)
C28 H28 0.9300
C29 C30 1.375(7)
C29 H29 0.9300
C30 C31 1.403(6)
C30 H30 0.9300
C31 H31 0.9300
C32 C33 1.280(5)
C32 H32 0.9300
C33 H33A 0.9300
C33 H33B 0.9300
C34 C36 1.464(7)
C34 C35" 1.538(10)
C34 C35' 1.796(17)
C34 H34 0.9800
C35' H35A 0.9600
C35' H35B 0.9600
C35' H35C 0.9600
C35" H35D 0.9600
C35" H35E 0.9600
C35" H35F 0.9600
C36 H36A 0.9600
C36 H36B 0.9600
C36 H36C 0.9600
C37 C38' 1.438(11)
C37 C38" 1.49(2)
C37 C39" 1.538(13)
C38' H38A 0.9600
C38' H38B 0.9600
C38' H38C 0.9600
C38" H38D 0.9600
C38" H38E 0.9600
C38" H38F 0.9600
C39" H39D 0.9600
C39" H39E 0.9600
C39" H39F 0.9600
C40' C41 1.431(10)
C40' C42 1.570(9)
C40' H40' 0.9800
C40" C41 1.277(10)
C40" C42 1.586(13)
C40" H40" 0.9800
C41 H41A 0.9600
C41 H41B 0.9600
C41 H41C 0.9600
C42 H42A 0.9600
C42 H42B 0.9600
C42 H42C 0.9600

loop_
_geom_torsion_atom_site_label_1
_geom_torsion_atom_site_label_2
_geom_torsion_atom_site_label_3
_geom_torsion_atom_site_label_4
_geom_torsion
C19 Si1 O3 C3 -75.8(2)
C16 Si1 O3 C3 167.9(2)
C13 Si1 O3 C3 44.6(2)
C37 Si2 O6 C24 -179.2(4)
C40' Si2 O6 C24 59.5(4)
C34 Si2 O6 C24 -56.6(3)
C40" Si2 O6 C24 68.6(4)
C4 O1 C1 C5 -148.8(2)
C4 O1 C1 C2 -21.8(2)
O1 C1 C2 C11 -83.9(2)
C5 C1 C2 C11 38.2(3)
O1 C1 C2 C3 35.1(2)
C5 C1 C2 C3 157.3(2)
Si1 O3 C3 C4 123.4(2)
Si1 O3 C3 C2 -120.4(2)
C11 C2 C3 O3 -36.4(3)
C1 C2 C3 O3 -156.8(2)
C11 C2 C3 C4 85.2(2)
C1 C2 C3 C4 -35.3(2)
C1 O1 C4 O2 177.6(2)
C1 O1 C4 C3 -1.7(3)
O3 C3 C4 O2 -30.8(4)
C2 C3 C4 O2 -154.6(3)
O3 C3 C4 O1 148.3(2)
C2 C3 C4 O1 24.6(2)
O1 C1 C5 C6 -143.9(2)
C2 C1 C5 C6 97.1(3)
O1 C1 C5 C10 35.7(3)
C2 C1 C5 C10 -83.3(3)
C10 C5 C6 C7 1.5(5)
C1 C5 C6 C7 -178.9(3)
C5 C6 C7 C8 -2.1(5)
C6 C7 C8 C9 1.6(6)
C7 C8 C9 C10 -0.5(6)
C8 C9 C10 C5 -0.1(6)
C6 C5 C10 C9 -0.4(5)
C1 C5 C10 C9 180.0(3)
C3 C2 C11 C12 138.2(3)
C1 C2 C11 C12 -109.6(3)
O3 Si1 C13 C14 56.3(3)
C19 Si1 C13 C14 177.8(3)
C16 Si1 C13 C14 -58.0(3)
O3 Si1 C13 C15 -175.2(2)
C19 Si1 C13 C15 -53.7(3)
C16 Si1 C13 C15 70.5(3)
O3 Si1 C16 C17 -56.0(3)
C19 Si1 C16 C17 -173.5(3)
C13 Si1 C16 C17 62.4(3)
O3 Si1 C16 C18 172.5(3)
C19 Si1 C16 C18 55.1(3)
C13 Si1 C16 C18 -69.0(3)
O3 Si1 C19 C21 70.2(3)
C16 Si1 C19 C21 -178.4(3)
C13 Si1 C19 C21 -50.3(3)
O3 Si1 C19 C20 -55.4(3)
C16 Si1 C19 C20 56.0(3)
C13 Si1 C19 C20 -175.9(3)
C25 O4 C22 C26 152.9(3)
C25 O4 C22 C23 26.0(3)
O4 C22 C23 C32 82.7(3)
C26 C22 C23 C32 -40.2(4)
O4 C22 C23 C24 -37.2(3)
C26 C22 C23 C24 -160.1(3)
Si2 O6 C24 C23 121.0(3)
Si2 O6 C24 C25 -122.6(3)
C32 C23 C24 O6 35.6(4)
C22 C23 C24 O6 155.9(2)
C32 C23 C24 C25 -85.7(3)
C22 C23 C24 C25 34.6(3)
C22 O4 C25 O5 177.1(4)
C22 O4 C25 C24 -3.0(4)
O6 C24 C25 O5 34.8(6)
C23 C24 C25 O5 158.6(4)
O6 C24 C25 O4 -145.0(3)
C23 C24 C25 O4 -21.2(4)
O4 C22 C26 C27 159.6(3)
C23 C22 C26 C27 -81.2(4)
O4 C22 C26 C31 -22.8(4)
C23 C22 C26 C31 96.4(4)
C31 C26 C27 C28 0.8(6)
C22 C26 C27 C28 178.5(4)
C26 C27 C28 C29 2.7(8)
C27 C28 C29 C30 -4.4(8)
C28 C29 C30 C31 2.6(8)
C27 C26 C31 C30 -2.5(5)
C22 C26 C31 C30 179.9(3)
C29 C30 C31 C26 0.9(6)
C24 C23 C32 C33 -129.5(4)
C22 C23 C32 C33 118.2(4)
O6 Si2 C34 C36 -57.4(5)
C37 Si2 C34 C36 56.3(5)
C40' Si2 C34 C36 175.7(5)
C40" Si2 C34 C36 -164.5(5)
O6 Si2 C34 C35" 161.2(6)
C37 Si2 C34 C35" -85.1(7)
C40' Si2 C34 C35" 34.3(7)
C40" Si2 C34 C35" 54.1(8)
O6 Si2 C34 C35' -163.9(6)
C37 Si2 C34 C35' -50.2(7)
C40' Si2 C34 C35' 69.2(7)
C40" Si2 C34 C35' 89.0(7)
O6 Si2 C37 C38' 51.1(8)
C40' Si2 C37 C38' 179.3(7)
C34 Si2 C37 C38' -65.1(8)
C40" Si2 C37 C38' 151.3(8)
O6 Si2 C37 C38" -47.0(11)
C40' Si2 C37 C38" 81.2(11)
C34 Si2 C37 C38" -163.2(11)
C40" Si2 C37 C38" 53.3(12)
O6 Si2 C37 C39" 174.6(7)
C40' Si2 C37 C39" -57.2(8)
C34 Si2 C37 C39" 58.4(7)
C40" Si2 C37 C39" -85.2(9)
O6 Si2 C40' C41 74.8(7)
C37 Si2 C40' C41 -43.0(8)
C34 Si2 C40' C41 -167.0(6)
C40" Si2 C40' C41 53.8(9)
O6 Si2 C40' C42 -49.7(6)
C37 Si2 C40' C42 -167.4(6)
C34 Si2 C40' C42 68.6(6)
C40" Si2 C40' C42 -70.6(10)
C42 C40" C41 C40' -65.3(11)
Si2 C40" C41 C40' 63.0(11)
C42 C40' C41 C40" 59.9(10)
Si2 C40' C41 C40" -65.2(11)
C41 C40' C42 C40" -52.2(9)
Si2 C40' C42 C40" 75.7(10)
C41 C40" C42 C40' 69.9(11)
Si2 C40" C42 C40' -64.3(9)
